data_4034154
loop_
_publ_author_name
'Sugiura, Shinya'
'Matsuda, Wakana'
'Zhang, Wanying'
'Seki, Shu'
'Yasuda, Nobuhiro'
'Maeda, Hiromitsu'

_publ_section_title
;
 Ion-Pairing Assemblies Comprising Anion Complexes of \p-Extended
 Anion-Responsive Molecules.
;
_journal_issue 14
_journal_name_full 'The Journal of organic chemistry'
_journal_page_first 8886
_journal_page_last 8898
_journal_paper_doi 10.1021/acs.joc.9b00754
_journal_volume 84
_journal_year 2019
_chemical_formula_moiety 'C35 H25 B F2 N2 O2, C16 H36 N, Cl, H2 O'
_chemical_formula_sum 'C51 H63 B Cl F2 N3 O3'
_chemical_formula_weight 850.30
_space_group_crystal_system triclinic
_space_group_IT_number 2
_space_group_name_Hall '-P 1'
_space_group_name_H-M_alt 'P -1'
_atom_sites_solution_hydrogens mixed
_audit_creation_method SHELXL-2014/7
_cell_angle_alpha 107.238(7)
_cell_angle_beta 105.281(7)
_cell_angle_gamma 103.689(7)
_cell_formula_units_Z 2
_cell_length_a 10.0677(18)
_cell_length_b 15.210(3)
_cell_length_c 16.893(3)
_cell_measurement_reflns_used 17856
_cell_measurement_temperature 100(2)
_cell_measurement_theta_max 24.396
_cell_measurement_theta_min 1.336
_cell_volume 2239.9(7)
_computing_cell_refinement RAPID-AUTO
_computing_data_collection RAPID-AUTO
_computing_structure_refinement 'SHELXL-2014/7 (Sheldrick, 2014)'
_computing_structure_solution 'SHELXT 2014/5 (Sheldrick, 2014)'
_diffrn_ambient_temperature 100(2)
_diffrn_measured_fraction_theta_full 0.996
_diffrn_measured_fraction_theta_max 0.996
_diffrn_measurement_device_type 'Rigaku Mercury CCD2'
_diffrn_measurement_method \w
_diffrn_radiation_type Synchrotron
_diffrn_radiation_wavelength 0.7022
_diffrn_reflns_av_R_equivalents 0.0828
_diffrn_reflns_av_unetI/netI 0.1088
_diffrn_reflns_Laue_measured_fraction_full 0.996
_diffrn_reflns_Laue_measured_fraction_max 0.996
_diffrn_reflns_limit_h_max 11
_diffrn_reflns_limit_h_min -11
_diffrn_reflns_limit_k_max 17
_diffrn_reflns_limit_k_min -17
_diffrn_reflns_limit_l_max 19
_diffrn_reflns_limit_l_min -19
_diffrn_reflns_number 17850
_diffrn_reflns_point_group_measured_fraction_full 0.996
_diffrn_reflns_point_group_measured_fraction_max 0.996
_diffrn_reflns_theta_full 24.396
_diffrn_reflns_theta_max 24.396
_diffrn_reflns_theta_min 1.336
_diffrn_source 'synchrotron radiation SPring-8 BL02B1'
_exptl_absorpt_coefficient_mu 0.140
_exptl_absorpt_correction_T_max 1.0000
_exptl_absorpt_correction_T_min 0.4605
_exptl_absorpt_correction_type multi-scan
_exptl_absorpt_process_details 'ABSCOR (T.Higashi, 2001)'
_exptl_crystal_colour orange
_exptl_crystal_density_diffrn 1.261
_exptl_crystal_description block
_exptl_crystal_F_000 908
_exptl_crystal_size_max 0.030
_exptl_crystal_size_mid 0.030
_exptl_crystal_size_min 0.030
_refine_diff_density_max 0.828
_refine_diff_density_min -0.571
_refine_diff_density_rms 0.070
_refine_ls_extinction_method none
_refine_ls_goodness_of_fit_ref 0.966
_refine_ls_hydrogen_treatment mixed
_refine_ls_matrix_type full
_refine_ls_number_parameters 563
_refine_ls_number_reflns 7592
_refine_ls_number_restraints 6
_refine_ls_restrained_S_all 0.966
_refine_ls_R_factor_all 0.0970
_refine_ls_R_factor_gt 0.0618
_refine_ls_shift/su_max 0.000
_refine_ls_shift/su_mean 0.000
_refine_ls_structure_factor_coef Fsqd
_refine_ls_weighting_details 'w=1/[\s^2^(Fo^2^)+(0.0865P)^2^] where P=(Fo^2^+2Fc^2^)/3'
_refine_ls_weighting_scheme calc
_refine_ls_wR_factor_gt 0.1495
_refine_ls_wR_factor_ref 0.1696
_reflns_Friedel_coverage 0.000
_reflns_number_gt 4903
_reflns_number_total 7592
_reflns_threshold_expression 'I > 2\s(I)'
_cod_data_source_file jo9b00754_si_002.cif
_cod_data_source_block 04_3aCl-TBA
_cod_database_code 4034154
_shelx_shelxl_version_number 2014/7
_shelx_space_group_comment
;
The symmetry employed for this shelxl refinement is uniquely defined
by the following loop, which should always be used as a source of
symmetry information in preference to the above space-group names.
They are only intended as comments.
;
_shelx_estimated_absorpt_t_min 0.986
_shelx_estimated_absorpt_t_max 0.986

loop_
_space_group_symop_operation_xyz
'x, y, z'
'-x, -y, -z'

loop_
_atom_site_label
_atom_site_type_symbol
_atom_site_fract_x
_atom_site_fract_y
_atom_site_fract_z
_atom_site_U_iso_or_equiv
_atom_site_adp_type
_atom_site_occupancy
_atom_site_site_symmetry_order
_atom_site_calc_flag
_atom_site_refinement_flags_posn
_atom_site_refinement_flags_adp
_atom_site_refinement_flags_occupancy
C1 C 1.2011(3) 0.5558(2) 0.8022(2) 0.0258(7) Uani 1 1 d . . .
H1 H 1.1609 0.5851 0.7639 0.031 Uiso 1 1 calc R U .
C2 C 1.3244(4) 0.5330(2) 0.7996(2) 0.0301(8) Uani 1 1 d . . .
H2 H 1.3689 0.5464 0.7595 0.036 Uiso 1 1 calc R U .
C3 C 1.3839(4) 0.4904(2) 0.8555(2) 0.0329(8) Uani 1 1 d . . .
H3 H 1.4687 0.4743 0.8534 0.040 Uiso 1 1 calc R U .
C4 C 1.3203(4) 0.4716(2) 0.9139(2) 0.0330(8) Uani 1 1 d . . .
H4 H 1.3613 0.4425 0.9522 0.040 Uiso 1 1 calc R U .
C5 C 1.1969(4) 0.4949(2) 0.9173(2) 0.0283(8) Uani 1 1 d . . .
H5 H 1.1543 0.4826 0.9586 0.034 Uiso 1 1 calc R U .
C6 C 1.1344(3) 0.5362(2) 0.86065(19) 0.0216(7) Uani 1 1 d . . .
C7 C 1.0013(3) 0.56156(19) 0.86600(19) 0.0202(7) Uani 1 1 d . . .
C8 C 1.0104(4) 0.6234(2) 0.9476(2) 0.0255(7) Uani 1 1 d . . .
H8 H 1.0985 0.6464 0.9974 0.031 Uiso 1 1 calc R U .
C9 C 0.8934(4) 0.6526(2) 0.9581(2) 0.0279(8) Uani 1 1 d . . .
H9 H 0.9014 0.6954 1.0144 0.033 Uiso 1 1 calc R U .
C10 C 0.7654(4) 0.6186(2) 0.8858(2) 0.0249(7) Uani 1 1 d . . .
H10 H 0.6849 0.6385 0.8920 0.030 Uiso 1 1 calc R U .
C11 C 0.7541(3) 0.5562(2) 0.8051(2) 0.0234(7) Uani 1 1 d . . .
H11 H 0.6648 0.5328 0.7560 0.028 Uiso 1 1 calc R U .
C12 C 0.8700(3) 0.52626(19) 0.79310(19) 0.0202(7) Uani 1 1 d . . .
C13 C 0.8475(3) 0.4539(2) 0.70651(19) 0.0204(7) Uani 1 1 d . . .
C14 C 0.9012(3) 0.3778(2) 0.6837(2) 0.0243(7) Uani 1 1 d . . .
H14 H 0.9711 0.3637 0.7236 0.029 Uiso 1 1 calc R U .
C15 C 0.8353(3) 0.3255(2) 0.5923(2) 0.0248(7) Uani 1 1 d . . .
H15 H 0.8519 0.2697 0.5587 0.030 Uiso 1 1 calc R U .
C16 C 0.7413(3) 0.37002(19) 0.55959(19) 0.0188(7) Uani 1 1 d . . .
C17 C 0.6525(3) 0.35106(19) 0.4717(2) 0.0205(7) Uani 1 1 d . . .
C18 C 0.6391(3) 0.2748(2) 0.39811(19) 0.0208(7) Uani 1 1 d . . .
H18 H 0.6883 0.2298 0.4046 0.025 Uiso 1 1 calc R U .
C19 C 0.5536(3) 0.2640(2) 0.3147(2) 0.0202(7) Uani 1 1 d . . .
C20 C 0.5220(3) 0.1862(2) 0.2339(2) 0.0205(7) Uani 1 1 d . . .
C21 C 0.4318(3) 0.1702(2) 0.14977(19) 0.0197(7) Uani 1 1 d . . .
H21 H 0.3862 0.2138 0.1343 0.024 Uiso 1 1 calc R U .
C22 C 0.4193(3) 0.0804(2) 0.09239(19) 0.0206(7) Uani 1 1 d . . .
H22 H 0.3641 0.0511 0.0305 0.025 Uiso 1 1 calc R U .
C23 C 0.5022(3) 0.0401(2) 0.14135(19) 0.0201(7) Uani 1 1 d . . .
C24 C 0.5304(3) -0.0521(2) 0.11330(19) 0.0214(7) Uani 1 1 d . . .
C25 C 0.6721(3) -0.0523(2) 0.1502(2) 0.0250(7) Uani 1 1 d . . .
H25 H 0.7449 0.0055 0.1962 0.030 Uiso 1 1 calc R U .
C26 C 0.7072(4) -0.1354(2) 0.1205(2) 0.0272(8) Uani 1 1 d . . .
H26 H 0.8040 -0.1346 0.1455 0.033 Uiso 1 1 calc R U .
C27 C 0.6013(4) -0.2198(2) 0.0543(2) 0.0276(8) Uani 1 1 d . . .
H27 H 0.6250 -0.2772 0.0340 0.033 Uiso 1 1 calc R U .
C28 C 0.4618(3) -0.2206(2) 0.0179(2) 0.0240(7) Uani 1 1 d . . .
H28 H 0.3904 -0.2791 -0.0278 0.029 Uiso 1 1 calc R U .
C29 C 0.4219(3) -0.1383(2) 0.04609(19) 0.0212(7) Uani 1 1 d . . .
C30 C 0.2720(3) -0.14259(19) 0.00337(19) 0.0224(7) Uani 1 1 d . . .
C31 C 0.1882(4) -0.1129(2) 0.0529(2) 0.0254(7) Uani 1 1 d . . .
H31 H 0.2263 -0.0937 0.1156 0.030 Uiso 1 1 calc R U .
C32 C 0.0508(4) -0.1108(2) 0.0129(2) 0.0282(8) Uani 1 1 d . . .
H32 H -0.0039 -0.0894 0.0480 0.034 Uiso 1 1 calc R U .
C33 C -0.0064(4) -0.1402(2) -0.0784(2) 0.0308(8) Uani 1 1 d . . .
H33 H -0.1002 -0.1381 -0.1062 0.037 Uiso 1 1 calc R U .
C34 C 0.0725(4) -0.1725(2) -0.1293(2) 0.0286(8) Uani 1 1 d . . .
H34 H 0.0322 -0.1938 -0.1921 0.034 Uiso 1 1 calc R U .
C35 C 0.2102(3) -0.1737(2) -0.0887(2) 0.0258(7) Uani 1 1 d . . .
H35 H 0.2638 -0.1961 -0.1242 0.031 Uiso 1 1 calc R U .
N1 N 0.5663(3) 0.10575(16) 0.22703(16) 0.0202(6) Uani 1 1 d . . .
H1A H 0.6262 0.0982 0.2709 0.024 Uiso 1 1 calc R U .
N2 N 0.7504(3) 0.44744(17) 0.63028(15) 0.0222(6) Uani 1 1 d . . .
H2A H 0.7004 0.4873 0.6267 0.027 Uiso 1 1 calc R U .
O1 O 0.5805(2) 0.41208(15) 0.46566(13) 0.0285(5) Uani 1 1 d . . .
O2 O 0.4888(2) 0.32801(14) 0.30481(13) 0.0280(5) Uani 1 1 d . . .
B1 B 0.4852(4) 0.4044(2) 0.3801(2) 0.0242(8) Uani 1 1 d . . .
F1 F 0.34354(19) 0.38456(11) 0.37878(11) 0.0270(4) Uani 1 1 d . . .
F2 F 0.53014(18) 0.49318(11) 0.37101(11) 0.0267(4) Uani 1 1 d . . .
N3 N 0.7442(3) 0.79334(16) 0.43586(16) 0.0233(6) Uani 1 1 d . . .
C36 C 0.7603(4) 0.7023(2) 0.4515(2) 0.0289(8) Uani 1 1 d . . .
H36 H 0.6686 0.6671 0.4564 0.035 Uiso 1 1 calc R U .
H36A H 0.7701 0.6587 0.3983 0.035 Uiso 1 1 calc R U .
C37 C 0.8858(4) 0.7178(2) 0.5313(2) 0.0304(8) Uani 1 1 d . . .
H37 H 0.8675 0.7484 0.5860 0.036 Uiso 1 1 calc R U .
H37A H 0.9770 0.7624 0.5333 0.036 Uiso 1 1 calc R U .
C38 C 0.9037(4) 0.6191(2) 0.5269(2) 0.0342(8) Uani 1 1 d . . .
H38 H 0.8063 0.5702 0.5105 0.041 Uiso 1 1 calc R U .
H38A H 0.9432 0.5960 0.4799 0.041 Uiso 1 1 calc R U .
C39 C 1.0046(4) 0.6256(2) 0.6140(2) 0.0370(9) Uani 1 1 d . . .
H39 H 1.0997 0.6762 0.6320 0.056 Uiso 1 1 calc R U .
H39A H 1.0181 0.5623 0.6067 0.056 Uiso 1 1 calc R U .
H39B H 0.9615 0.6425 0.6596 0.056 Uiso 1 1 calc R U .
C40 C 0.7617(4) 0.8725(2) 0.5214(2) 0.0262(7) Uani 1 1 d . . .
H40 H 0.8608 0.8899 0.5650 0.031 Uiso 1 1 calc R U .
H40A H 0.7560 0.9316 0.5092 0.031 Uiso 1 1 calc R U .
C41 C 0.6508(4) 0.8463(2) 0.5633(2) 0.0298(8) Uani 1 1 d . . .
H41 H 0.6428 0.7816 0.5669 0.036 Uiso 1 1 calc R U .
H41A H 0.5534 0.8421 0.5262 0.036 Uiso 1 1 calc R U .
C42 C 0.6986(4) 0.9245(2) 0.6567(2) 0.0337(8) Uani 1 1 d . . .
H42 H 0.7303 0.9901 0.6542 0.040 Uiso 1 1 calc R U .
H42A H 0.6134 0.9189 0.6761 0.040 Uiso 1 1 calc R U .
C43 C 0.8216(4) 0.9163(2) 0.7245(2) 0.0393(9) Uani 1 1 d . . .
H43 H 0.7907 0.8519 0.7280 0.059 Uiso 1 1 calc R U .
H43A H 0.8465 0.9676 0.7827 0.059 Uiso 1 1 calc R U .
H43B H 0.9077 0.9241 0.7069 0.059 Uiso 1 1 calc R U .
C44 C 0.5932(3) 0.7589(2) 0.3657(2) 0.0279(8) Uani 1 1 d . . .
H44 H 0.5852 0.7027 0.3144 0.033 Uiso 1 1 calc R U .
H44A H 0.5196 0.7350 0.3903 0.033 Uiso 1 1 calc R U .
C45 C 0.5550(3) 0.8346(2) 0.3324(2) 0.0302(8) Uani 1 1 d . . .
H45 H 0.6173 0.8513 0.2987 0.036 Uiso 1 1 calc R U .
H45A H 0.5751 0.8949 0.3836 0.036 Uiso 1 1 calc R U .
C46 C 0.3937(4) 0.7968(2) 0.2726(2) 0.0350(8) Uani 1 1 d . . .
H46 H 0.3328 0.7824 0.3077 0.042 Uiso 1 1 calc R U .
H46A H 0.3720 0.8496 0.2544 0.042 Uiso 1 1 calc R U .
C47 C 0.3488(4) 0.7064(2) 0.1902(2) 0.0367(9) Uani 1 1 d . . .
H47 H 0.4116 0.7184 0.1563 0.055 Uiso 1 1 calc R U .
H47A H 0.2465 0.6906 0.1537 0.055 Uiso 1 1 calc R U .
H47B H 0.3593 0.6515 0.2072 0.055 Uiso 1 1 calc R U .
C48 C 0.8629(3) 0.8399(2) 0.4066(2) 0.0242(7) Uani 1 1 d . . .
H48 H 0.8519 0.9019 0.4036 0.029 Uiso 1 1 calc R U .
H48A H 0.9589 0.8570 0.4532 0.029 Uiso 1 1 calc R U .
C49 C 0.8672(3) 0.7801(2) 0.3189(2) 0.0253(7) Uani 1 1 d . . .
H49 H 0.7716 0.7601 0.2709 0.030 Uiso 1 1 calc R U .
H49A H 0.8875 0.7203 0.3217 0.030 Uiso 1 1 calc R U .
C50 C 0.9881(4) 0.8432(2) 0.3002(2) 0.0285(8) Uani 1 1 d . . .
H50 H 0.9668 0.9032 0.2989 0.034 Uiso 1 1 calc R U .
H50A H 1.0822 0.8637 0.3496 0.034 Uiso 1 1 calc R U .
C51 C 1.0053(4) 0.7921(2) 0.2136(2) 0.0314(8) Uani 1 1 d . . .
H51 H 1.0543 0.7448 0.2204 0.047 Uiso 1 1 calc R U .
H51A H 1.0643 0.8407 0.1979 0.047 Uiso 1 1 calc R U .
H51B H 0.9085 0.7577 0.1665 0.047 Uiso 1 1 calc R U .
Cl1 Cl 0.78333(9) 0.07712(5) 0.38887(5) 0.0334(2) Uani 1 1 d . . .
O3 O 0.6416(3) 0.07385(19) 0.52950(18) 0.0539(7) Uani 1 1 d D . .
H3A H 0.694(4) 0.078(3) 0.482(2) 0.081 Uiso 1 1 d D U .
H3B H 0.536(3) 0.035(4) 0.491(3) 0.081 Uiso 0.5 1 d D U P
H3C H 0.647(7) 0.1439(19) 0.556(4) 0.081 Uiso 0.5 1 d D U P

loop_
_atom_site_aniso_label
_atom_site_aniso_U_11
_atom_site_aniso_U_22
_atom_site_aniso_U_33
_atom_site_aniso_U_23
_atom_site_aniso_U_13
_atom_site_aniso_U_12
C1 0.030(2) 0.0193(15) 0.0226(17) 0.0065(14) 0.0066(15) 0.0053(15)
C2 0.031(2) 0.0214(16) 0.0281(18) 0.0016(15) 0.0091(16) 0.0040(15)
C3 0.028(2) 0.0174(16) 0.040(2) 0.0010(16) 0.0057(17) 0.0043(15)
C4 0.029(2) 0.0194(16) 0.043(2) 0.0122(16) 0.0029(17) 0.0069(15)
C5 0.033(2) 0.0171(15) 0.0284(18) 0.0085(14) 0.0051(16) 0.0055(15)
C6 0.0256(18) 0.0093(13) 0.0183(16) -0.0009(12) 0.0019(14) 0.0005(13)
C7 0.0265(18) 0.0105(14) 0.0215(17) 0.0072(13) 0.0070(15) 0.0029(13)
C8 0.036(2) 0.0166(15) 0.0169(16) 0.0053(13) 0.0048(15) 0.0037(15)
C9 0.047(2) 0.0139(14) 0.0235(18) 0.0052(14) 0.0167(17) 0.0089(15)
C10 0.031(2) 0.0175(15) 0.0244(17) 0.0076(14) 0.0087(16) 0.0068(14)
C11 0.0264(18) 0.0162(15) 0.0229(17) 0.0058(14) 0.0055(15) 0.0053(14)
C12 0.0301(19) 0.0101(13) 0.0183(16) 0.0063(13) 0.0068(15) 0.0040(13)
C13 0.0256(18) 0.0120(14) 0.0212(17) 0.0056(13) 0.0069(14) 0.0046(13)
C14 0.0302(19) 0.0153(14) 0.0248(17) 0.0062(14) 0.0055(15) 0.0104(14)
C15 0.036(2) 0.0129(14) 0.0244(17) 0.0045(13) 0.0094(15) 0.0107(14)
C16 0.0217(17) 0.0111(13) 0.0183(16) 0.0031(12) 0.0057(14) 0.0017(13)
C17 0.0193(17) 0.0105(14) 0.0288(18) 0.0078(13) 0.0066(14) 0.0021(13)
C18 0.0252(18) 0.0110(14) 0.0207(16) 0.0020(13) 0.0071(14) 0.0031(13)
C19 0.0219(17) 0.0126(14) 0.0250(17) 0.0074(13) 0.0085(14) 0.0039(13)
C20 0.0244(18) 0.0120(14) 0.0271(17) 0.0068(13) 0.0131(15) 0.0062(13)
C21 0.0246(18) 0.0133(14) 0.0219(17) 0.0061(13) 0.0101(14) 0.0064(13)
C22 0.0221(17) 0.0159(14) 0.0182(16) 0.0036(13) 0.0049(14) 0.0031(13)
C23 0.0228(17) 0.0131(14) 0.0179(16) 0.0020(13) 0.0068(14) 0.0005(13)
C24 0.0311(19) 0.0134(14) 0.0174(16) 0.0040(13) 0.0082(15) 0.0070(14)
C25 0.032(2) 0.0193(15) 0.0193(16) 0.0038(14) 0.0053(15) 0.0091(14)
C26 0.035(2) 0.0289(17) 0.0235(17) 0.0110(15) 0.0120(16) 0.0189(16)
C27 0.045(2) 0.0184(16) 0.0254(18) 0.0090(14) 0.0158(17) 0.0175(16)
C28 0.034(2) 0.0117(14) 0.0242(17) 0.0044(13) 0.0113(15) 0.0057(14)
C29 0.0265(18) 0.0164(15) 0.0196(16) 0.0068(13) 0.0104(14) 0.0033(14)
C30 0.0306(19) 0.0072(13) 0.0223(17) 0.0025(13) 0.0066(15) 0.0014(13)
C31 0.036(2) 0.0124(14) 0.0203(17) 0.0029(13) 0.0081(16) 0.0021(14)
C32 0.033(2) 0.0154(15) 0.0314(19) 0.0064(14) 0.0109(17) 0.0049(15)
C33 0.033(2) 0.0181(16) 0.034(2) 0.0087(15) 0.0077(17) 0.0029(15)
C34 0.032(2) 0.0166(15) 0.0250(18) 0.0050(14) 0.0016(16) 0.0001(15)
C35 0.035(2) 0.0121(14) 0.0273(18) 0.0050(14) 0.0119(16) 0.0061(14)
N1 0.0242(15) 0.0129(12) 0.0204(14) 0.0038(11) 0.0062(12) 0.0060(11)
N2 0.0306(16) 0.0152(12) 0.0181(14) 0.0025(11) 0.0064(12) 0.0111(12)
O1 0.0388(14) 0.0233(11) 0.0207(12) 0.0036(10) 0.0049(11) 0.0187(11)
O2 0.0428(14) 0.0205(11) 0.0196(11) 0.0038(9) 0.0072(11) 0.0183(11)
B1 0.032(2) 0.0144(17) 0.023(2) 0.0038(15) 0.0076(17) 0.0088(16)
F1 0.0346(11) 0.0177(9) 0.0251(10) 0.0041(8) 0.0095(9) 0.0092(8)
F2 0.0342(11) 0.0161(8) 0.0226(9) 0.0027(8) 0.0062(8) 0.0067(8)
N3 0.0333(16) 0.0120(12) 0.0206(14) 0.0047(11) 0.0091(13) 0.0036(12)
C36 0.050(2) 0.0099(14) 0.0270(18) 0.0049(13) 0.0170(17) 0.0088(15)
C37 0.046(2) 0.0194(16) 0.0306(19) 0.0111(15) 0.0198(18) 0.0115(16)
C38 0.055(2) 0.0231(17) 0.035(2) 0.0136(16) 0.0255(19) 0.0184(17)
C39 0.045(2) 0.0302(18) 0.050(2) 0.0243(18) 0.025(2) 0.0176(17)
C40 0.037(2) 0.0115(14) 0.0243(17) 0.0034(13) 0.0099(16) 0.0037(14)
C41 0.040(2) 0.0157(15) 0.0325(19) 0.0057(14) 0.0175(17) 0.0060(15)
C42 0.048(2) 0.0170(16) 0.035(2) 0.0053(15) 0.0213(18) 0.0061(16)
C43 0.059(3) 0.0267(18) 0.0291(19) 0.0082(16) 0.0158(19) 0.0130(18)
C44 0.031(2) 0.0159(15) 0.0263(18) 0.0030(14) 0.0093(16) -0.0023(14)
C45 0.031(2) 0.0183(16) 0.0347(19) 0.0053(15) 0.0107(16) 0.0040(15)
C46 0.032(2) 0.0311(18) 0.032(2) 0.0063(16) 0.0096(17) 0.0043(16)
C47 0.043(2) 0.0324(19) 0.0264(19) 0.0093(16) 0.0074(17) 0.0077(17)
C48 0.0288(19) 0.0139(14) 0.0282(18) 0.0087(14) 0.0095(15) 0.0040(14)
C49 0.0287(19) 0.0181(15) 0.0284(18) 0.0086(14) 0.0095(15) 0.0083(14)
C50 0.032(2) 0.0277(17) 0.0232(17) 0.0123(15) 0.0055(15) 0.0082(16)
C51 0.037(2) 0.0315(18) 0.039(2) 0.0214(17) 0.0194(18) 0.0188(17)
Cl1 0.0414(5) 0.0168(4) 0.0315(5) 0.0067(3) 0.0014(4) 0.0083(4)
O3 0.0606(19) 0.0366(15) 0.0540(18) 0.0059(14) 0.0161(15) 0.0180(14)

loop_
_atom_type_symbol
_atom_type_description
_atom_type_scat_dispersion_real
_atom_type_scat_dispersion_imag
_atom_type_scat_source
C C 0.0033 0.0016 'International Tables Vol C Tables 4.2.6.8 and 6.1.1.4'
H H 0.0000 0.0000 'International Tables Vol C Tables 4.2.6.8 and 6.1.1.4'
O O 0.0106 0.0060 'International Tables Vol C Tables 4.2.6.8 and 6.1.1.4'
N N 0.0061 0.0033 'International Tables Vol C Tables 4.2.6.8 and 6.1.1.4'
B B 0.0013 0.0007 'International Tables Vol C Tables 4.2.6.8 and 6.1.1.4'
Cl Cl 0.1484 0.1585 'International Tables Vol C Tables 4.2.6.8 and 6.1.1.4'
F F 0.0171 0.0103 'International Tables Vol C Tables 4.2.6.8 and 6.1.1.4'

loop_
_geom_angle_atom_site_label_1
_geom_angle_atom_site_label_2
_geom_angle_atom_site_label_3
_geom_angle
C2 C1 C6 120.6(3)
C2 C1 H1 119.7
C6 C1 H1 119.7
C1 C2 C3 120.1(3)
C1 C2 H2 120.0
C3 C2 H2 120.0
C4 C3 C2 120.0(3)
C4 C3 H3 120.0
C2 C3 H3 120.0
C3 C4 C5 120.3(3)
C3 C4 H4 119.8
C5 C4 H4 119.8
C4 C5 C6 120.4(3)
C4 C5 H5 119.8
C6 C5 H5 119.8
C5 C6 C1 118.6(3)
C5 C6 C7 119.5(3)
C1 C6 C7 121.9(3)
C8 C7 C12 119.1(3)
C8 C7 C6 117.5(3)
C12 C7 C6 123.4(3)
C7 C8 C9 121.4(3)
C7 C8 H8 119.3
C9 C8 H8 119.3
C10 C9 C8 119.1(3)
C10 C9 H9 120.4
C8 C9 H9 120.4
C11 C10 C9 120.2(3)
C11 C10 H10 119.9
C9 C10 H10 119.9
C10 C11 C12 121.6(3)
C10 C11 H11 119.2
C12 C11 H11 119.2
C11 C12 C7 118.6(3)
C11 C12 C13 118.9(3)
C7 C12 C13 122.3(3)
N2 C13 C14 106.8(3)
N2 C13 C12 121.4(2)
C14 C13 C12 131.6(3)
C13 C14 C15 108.4(3)
C13 C14 H14 125.8
C15 C14 H14 125.8
C16 C15 C14 107.2(3)
C16 C15 H15 126.4
C14 C15 H15 126.4
N2 C16 C15 107.4(3)
N2 C16 C17 121.0(3)
C15 C16 C17 131.6(3)
O1 C17 C18 121.8(3)
O1 C17 C16 114.4(3)
C18 C17 C16 123.8(3)
C17 C18 C19 119.7(3)
C17 C18 H18 120.2
C19 C18 H18 120.2
O2 C19 C18 120.5(3)
O2 C19 C20 113.4(3)
C18 C19 C20 126.1(3)
N1 C20 C21 107.1(2)
N1 C20 C19 124.7(3)
C21 C20 C19 127.9(3)
C22 C21 C20 108.3(3)
C22 C21 H21 125.8
C20 C21 H21 125.8
C21 C22 C23 107.7(3)
C21 C22 H22 126.1
C23 C22 H22 126.1
N1 C23 C22 107.8(2)
N1 C23 C24 121.6(3)
C22 C23 C24 130.6(3)
C25 C24 C29 119.6(3)
C25 C24 C23 118.5(3)
C29 C24 C23 121.7(3)
C26 C25 C24 120.7(3)
C26 C25 H25 119.7
C24 C25 H25 119.7
C25 C26 C27 119.8(3)
C25 C26 H26 120.1
C27 C26 H26 120.1
C28 C27 C26 120.0(3)
C28 C27 H27 120.0
C26 C27 H27 120.0
C27 C28 C29 122.0(3)
C27 C28 H28 119.0
C29 C28 H28 119.0
C28 C29 C24 117.9(3)
C28 C29 C30 119.7(3)
C24 C29 C30 122.4(3)
C35 C30 C31 117.6(3)
C35 C30 C29 120.7(3)
C31 C30 C29 121.6(3)
C32 C31 C30 121.5(3)
C32 C31 H31 119.2
C30 C31 H31 119.2
C31 C32 C33 119.6(3)
C31 C32 H32 120.2
C33 C32 H32 120.2
C34 C33 C32 120.1(3)
C34 C33 H33 119.9
C32 C33 H33 119.9
C33 C34 C35 119.9(3)
C33 C34 H34 120.1
C35 C34 H34 120.1
C34 C35 C30 121.2(3)
C34 C35 H35 119.4
C30 C35 H35 119.4
C23 N1 C20 109.0(2)
C23 N1 H1A 125.5
C20 N1 H1A 125.5
C13 N2 C16 110.3(2)
C13 N2 H2A 124.8
C16 N2 H2A 124.8
C17 O1 B1 121.9(2)
C19 O2 B1 122.6(2)
F1 B1 F2 109.0(3)
F1 B1 O2 109.1(3)
F2 B1 O2 108.3(3)
F1 B1 O1 108.8(3)
F2 B1 O1 108.9(3)
O2 B1 O1 112.8(2)
C48 N3 C44 111.8(2)
C48 N3 C40 104.6(2)
C44 N3 C40 112.3(2)
C48 N3 C36 112.3(2)
C44 N3 C36 105.1(2)
C40 N3 C36 110.9(2)
C37 C36 N3 116.8(2)
C37 C36 H36 108.1
N3 C36 H36 108.1
C37 C36 H36A 108.1
N3 C36 H36A 108.1
H36 C36 H36A 107.3
C36 C37 C38 109.8(3)
C36 C37 H37 109.7
C38 C37 H37 109.7
C36 C37 H37A 109.7
C38 C37 H37A 109.7
H37 C37 H37A 108.2
C39 C38 C37 112.5(3)
C39 C38 H38 109.1
C37 C38 H38 109.1
C39 C38 H38A 109.1
C37 C38 H38A 109.1
H38 C38 H38A 107.8
C38 C39 H39 109.5
C38 C39 H39A 109.5
H39 C39 H39A 109.5
C38 C39 H39B 109.5
H39 C39 H39B 109.5
H39A C39 H39B 109.5
C41 C40 N3 115.6(2)
C41 C40 H40 108.4
N3 C40 H40 108.4
C41 C40 H40A 108.4
N3 C40 H40A 108.4
H40 C40 H40A 107.4
C40 C41 C42 109.6(3)
C40 C41 H41 109.8
C42 C41 H41 109.8
C40 C41 H41A 109.8
C42 C41 H41A 109.8
H41 C41 H41A 108.2
C43 C42 C41 113.3(3)
C43 C42 H42 108.9
C41 C42 H42 108.9
C43 C42 H42A 108.9
C41 C42 H42A 108.9
H42 C42 H42A 107.7
C42 C43 H43 109.5
C42 C43 H43A 109.5
H43 C43 H43A 109.5
C42 C43 H43B 109.5
H43 C43 H43B 109.5
H43A C43 H43B 109.5
C45 C44 N3 115.6(2)
C45 C44 H44 108.4
N3 C44 H44 108.4
C45 C44 H44A 108.4
N3 C44 H44A 108.4
H44 C44 H44A 107.4
C44 C45 C46 111.0(3)
C44 C45 H45 109.4
C46 C45 H45 109.4
C44 C45 H45A 109.4
C46 C45 H45A 109.4
H45 C45 H45A 108.0
C47 C46 C45 115.0(3)
C47 C46 H46 108.5
C45 C46 H46 108.5
C47 C46 H46A 108.5
C45 C46 H46A 108.5
H46 C46 H46A 107.5
C46 C47 H47 109.5
C46 C47 H47A 109.5
H47 C47 H47A 109.5
C46 C47 H47B 109.5
H47 C47 H47B 109.5
H47A C47 H47B 109.5
C49 C48 N3 117.1(2)
C49 C48 H48 108.0
N3 C48 H48 108.0
C49 C48 H48A 108.0
N3 C48 H48A 108.0
H48 C48 H48A 107.3
C48 C49 C50 108.1(2)
C48 C49 H49 110.1
C50 C49 H49 110.1
C48 C49 H49A 110.1
C50 C49 H49A 110.1
H49 C49 H49A 108.4
C51 C50 C49 113.9(3)
C51 C50 H50 108.8
C49 C50 H50 108.8
C51 C50 H50A 108.8
C49 C50 H50A 108.8
H50 C50 H50A 107.7
C50 C51 H51 109.5
C50 C51 H51A 109.5
H51 C51 H51A 109.5
C50 C51 H51B 109.5
H51 C51 H51B 109.5
H51A C51 H51B 109.5
H3A O3 H3B 103(2)
H3A O3 H3C 101(2)
H3B O3 H3C 106(3)

loop_
_geom_bond_atom_site_label_1
_geom_bond_atom_site_label_2
_geom_bond_distance
C1 C2 1.373(4)
C1 C6 1.393(4)
C1 H1 0.9500
C2 C3 1.384(5)
C2 H2 0.9500
C3 C4 1.371(5)
C3 H3 0.9500
C4 C5 1.380(4)
C4 H4 0.9500
C5 C6 1.390(4)
C5 H5 0.9500
C6 C7 1.497(4)
C7 C8 1.385(4)
C7 C12 1.402(4)
C8 C9 1.388(4)
C8 H8 0.9500
C9 C10 1.379(4)
C9 H9 0.9500
C10 C11 1.369(4)
C10 H10 0.9500
C11 C12 1.390(4)
C11 H11 0.9500
C12 C13 1.468(4)
C13 N2 1.356(4)
C13 C14 1.387(4)
C14 C15 1.393(4)
C14 H14 0.9500
C15 C16 1.381(4)
C15 H15 0.9500
C16 N2 1.371(3)
C16 C17 1.418(4)
C17 O1 1.316(3)
C17 C18 1.376(4)
C18 C19 1.383(4)
C18 H18 0.9500
C19 O2 1.320(3)
C19 C20 1.413(4)
C20 N1 1.383(3)
C20 C21 1.383(4)
C21 C22 1.376(4)
C21 H21 0.9500
C22 C23 1.390(4)
C22 H22 0.9500
C23 N1 1.362(4)
C23 C24 1.462(4)
C24 C25 1.399(4)
C24 C29 1.410(4)
C25 C26 1.381(4)
C25 H25 0.9500
C26 C27 1.381(4)
C26 H26 0.9500
C27 C28 1.372(4)
C27 H27 0.9500
C28 C29 1.394(4)
C28 H28 0.9500
C29 C30 1.468(4)
C30 C35 1.394(4)
C30 C31 1.395(4)
C31 C32 1.382(4)
C31 H31 0.9500
C32 C33 1.384(4)
C32 H32 0.9500
C33 C34 1.380(4)
C33 H33 0.9500
C34 C35 1.383(4)
C34 H34 0.9500
C35 H35 0.9500
N1 H1A 0.8800
N2 H2A 0.8800
O1 B1 1.462(4)
O2 B1 1.462(4)
B1 F1 1.379(4)
B1 F2 1.386(4)
N3 C48 1.514(4)
N3 C44 1.515(4)
N3 C40 1.517(4)
N3 C36 1.522(3)
C36 C37 1.498(4)
C36 H36 0.9900
C36 H36A 0.9900
C37 C38 1.536(4)
C37 H37 0.9900
C37 H37A 0.9900
C38 C39 1.511(5)
C38 H38 0.9900
C38 H38A 0.9900
C39 H39 0.9800
C39 H39A 0.9800
C39 H39B 0.9800
C40 C41 1.510(4)
C40 H40 0.9900
C40 H40A 0.9900
C41 C42 1.535(4)
C41 H41 0.9900
C41 H41A 0.9900
C42 C43 1.507(5)
C42 H42 0.9900
C42 H42A 0.9900
C43 H43 0.9800
C43 H43A 0.9800
C43 H43B 0.9800
C44 C45 1.505(4)
C44 H44 0.9900
C44 H44A 0.9900
C45 C46 1.530(5)
C45 H45 0.9900
C45 H45A 0.9900
C46 C47 1.507(4)
C46 H46 0.9900
C46 H46A 0.9900
C47 H47 0.9800
C47 H47A 0.9800
C47 H47B 0.9800
C48 C49 1.509(4)
C48 H48 0.9900
C48 H48A 0.9900
C49 C50 1.528(4)
C49 H49 0.9900
C49 H49A 0.9900
C50 C51 1.516(4)
C50 H50 0.9900
C50 H50A 0.9900
C51 H51 0.9800
C51 H51A 0.9800
C51 H51B 0.9800
O3 H3A 1.070(18)
O3 H3B 1.005(19)
O3 H3C 1.008(19)

loop_
_geom_torsion_atom_site_label_1
_geom_torsion_atom_site_label_2
_geom_torsion_atom_site_label_3
_geom_torsion_atom_site_label_4
_geom_torsion
C6 C1 C2 C3 -0.2(5)
C1 C2 C3 C4 -0.5(5)
C2 C3 C4 C5 0.0(5)
C3 C4 C5 C6 1.0(5)
C4 C5 C6 C1 -1.6(4)
C4 C5 C6 C7 -179.5(3)
C2 C1 C6 C5 1.2(4)
C2 C1 C6 C7 179.1(3)
C5 C6 C7 C8 55.8(4)
C1 C6 C7 C8 -122.1(3)
C5 C6 C7 C12 -124.4(3)
C1 C6 C7 C12 57.7(4)
C12 C7 C8 C9 -1.3(4)
C6 C7 C8 C9 178.5(3)
C7 C8 C9 C10 0.4(4)
C8 C9 C10 C11 0.6(4)
C9 C10 C11 C12 -0.7(4)
C10 C11 C12 C7 -0.2(4)
C10 C11 C12 C13 175.7(3)
C8 C7 C12 C11 1.2(4)
C6 C7 C12 C11 -178.6(3)
C8 C7 C12 C13 -174.6(3)
C6 C7 C12 C13 5.7(4)
C11 C12 C13 N2 29.7(4)
C7 C12 C13 N2 -154.6(3)
C11 C12 C13 C14 -144.1(3)
C7 C12 C13 C14 31.6(5)
N2 C13 C14 C15 0.2(3)
C12 C13 C14 C15 174.7(3)
C13 C14 C15 C16 0.0(3)
C14 C15 C16 N2 -0.2(3)
C14 C15 C16 C17 176.4(3)
N2 C16 C17 O1 -1.2(4)
C15 C16 C17 O1 -177.4(3)
N2 C16 C17 C18 179.8(3)
C15 C16 C17 C18 3.6(5)
O1 C17 C18 C19 3.2(4)
C16 C17 C18 C19 -177.8(3)
C17 C18 C19 O2 2.3(4)
C17 C18 C19 C20 -175.7(3)
O2 C19 C20 N1 -174.4(2)
C18 C19 C20 N1 3.7(5)
O2 C19 C20 C21 -1.4(4)
C18 C19 C20 C21 176.7(3)
N1 C20 C21 C22 0.9(3)
C19 C20 C21 C22 -173.1(3)
C20 C21 C22 C23 0.1(3)
C21 C22 C23 N1 -1.1(3)
C21 C22 C23 C24 -178.1(3)
N1 C23 C24 C25 -37.8(4)
C22 C23 C24 C25 138.7(3)
N1 C23 C24 C29 146.7(3)
C22 C23 C24 C29 -36.8(5)
C29 C24 C25 C26 1.1(4)
C23 C24 C25 C26 -174.5(3)
C24 C25 C26 C27 -0.7(5)
C25 C26 C27 C28 0.4(5)
C26 C27 C28 C29 -0.4(5)
C27 C28 C29 C24 0.8(4)
C27 C28 C29 C30 178.5(3)
C25 C24 C29 C28 -1.1(4)
C23 C24 C29 C28 174.4(3)
C25 C24 C29 C30 -178.8(3)
C23 C24 C29 C30 -3.3(4)
C28 C29 C30 C35 -52.8(4)
C24 C29 C30 C35 124.8(3)
C28 C29 C30 C31 129.4(3)
C24 C29 C30 C31 -53.0(4)
C35 C30 C31 C32 -2.3(4)
C29 C30 C31 C32 175.6(3)
C30 C31 C32 C33 1.0(4)
C31 C32 C33 C34 0.8(4)
C32 C33 C34 C35 -1.3(4)
C33 C34 C35 C30 -0.1(4)
C31 C30 C35 C34 1.8(4)
C29 C30 C35 C34 -176.1(3)
C22 C23 N1 C20 1.7(3)
C24 C23 N1 C20 179.0(2)
C21 C20 N1 C23 -1.6(3)
C19 C20 N1 C23 172.6(3)
C14 C13 N2 C16 -0.3(3)
C12 C13 N2 C16 -175.5(2)
C15 C16 N2 C13 0.3(3)
C17 C16 N2 C13 -176.7(3)
C18 C17 O1 B1 -1.9(4)
C16 C17 O1 B1 179.1(3)
C18 C19 O2 B1 -9.0(4)
C20 C19 O2 B1 169.2(3)
C19 O2 B1 F1 -111.3(3)
C19 O2 B1 F2 130.2(3)
C19 O2 B1 O1 9.7(4)
C17 O1 B1 F1 117.0(3)
C17 O1 B1 F2 -124.4(3)
C17 O1 B1 O2 -4.2(4)
C48 N3 C36 C37 71.0(3)
C44 N3 C36 C37 -167.3(3)
C40 N3 C36 C37 -45.7(4)
N3 C36 C37 C38 -168.9(3)
C36 C37 C38 C39 -167.1(3)
C48 N3 C40 C41 177.5(3)
C44 N3 C40 C41 56.1(3)
C36 N3 C40 C41 -61.3(3)
N3 C40 C41 C42 169.4(3)
C40 C41 C42 C43 -76.2(3)
C48 N3 C44 C45 -52.9(3)
C40 N3 C44 C45 64.4(3)
C36 N3 C44 C45 -175.0(3)
N3 C44 C45 C46 -171.6(2)
C44 C45 C46 C47 -60.8(4)
C44 N3 C48 C49 -54.4(3)
C40 N3 C48 C49 -176.2(3)
C36 N3 C48 C49 63.5(3)
N3 C48 C49 C50 176.5(2)
C48 C49 C50 C51 179.9(3)
